data_4027131
loop_
_publ_author_name
'Jianhong Chen'
'Weimin Liu'
'Jingjin Ma'
'Haitao Xu'
'Jiasheng Wu'
'Xianglin Tang'
'Zhiyuan Fan'
'Pengfei Wang'

_publ_section_title
;
 Synthesis and Properties of Fluorescence Dyes: Tetracyclic
 Pyrazolo[3,4-b]Pyridine-Based Coumarin Chromophores with Intramolecular
 Charge Transfer Character
;
_journal_name_full 'Journal of Organic Chemistry'
_journal_page_first 3475
_journal_page_last 3482
_journal_paper_doi 10.1021/jo3002722
_journal_volume 77
_journal_year 2012
_chemical_formula_moiety 'C25 H24 N4 O2'
_chemical_formula_sum 'C25 H24 N4 O2'
_chemical_formula_weight 412.48
_chemical_name_systematic
; 
 ? 
;
_space_group_IT_number 2
_symmetry_cell_setting triclinic
_symmetry_space_group_name_Hall '-P 1'
_symmetry_space_group_name_H-M 'P -1'
_atom_sites_solution_hydrogens geom
_atom_sites_solution_primary direct
_atom_sites_solution_secondary difmap
_audit_creation_method SHELXL-97
_cell_angle_alpha 105.318(4)
_cell_angle_beta 105.023(4)
_cell_angle_gamma 104.512(2)
_cell_formula_units_Z 2
_cell_length_a 9.372(3)
_cell_length_b 11.126(4)
_cell_length_c 11.340(4)
_cell_measurement_reflns_used 3360
_cell_measurement_temperature 173(2)
_cell_measurement_theta_max 27.48
_cell_measurement_theta_min 2.28
_cell_volume 1034.8(6)
_computing_cell_refinement 'CrystalClear (Rigaku Inc., 2007)'
_computing_data_collection 'CrystalClear (Rigaku Inc., 2007)'
_computing_data_reduction 'CrystalClear (Rigaku Inc., 2007)'
_computing_molecular_graphics 'Olex2 Ver 1.1'
_computing_publication_material 'SHELX97 (Sheldrick, 2008)'
_computing_structure_refinement 'SHELXL-97 (Sheldrick, 2008)'
_computing_structure_solution 'SHELXS-97 (Sheldrick, 2008)'
_diffrn_ambient_temperature 173(2)
_diffrn_measured_fraction_theta_full 0.997
_diffrn_measured_fraction_theta_max 0.997
_diffrn_measurement_device_type 'MM007-HF CCD(Saturn 724+)'
_diffrn_measurement_method '\w scans at fixed \c = 45\%'
_diffrn_radiation_monochromator Confocal
_diffrn_radiation_source 'rotating anode'
_diffrn_radiation_type MoK\a
_diffrn_radiation_wavelength 0.71073
_diffrn_reflns_av_R_equivalents 0.0466
_diffrn_reflns_av_sigmaI/netI 0.0447
_diffrn_reflns_limit_h_max 12
_diffrn_reflns_limit_h_min -12
_diffrn_reflns_limit_k_max 14
_diffrn_reflns_limit_k_min -14
_diffrn_reflns_limit_l_max 14
_diffrn_reflns_limit_l_min -14
_diffrn_reflns_number 13801
_diffrn_reflns_theta_full 27.49
_diffrn_reflns_theta_max 27.49
_diffrn_reflns_theta_min 2.28
_exptl_absorpt_coefficient_mu 0.086
_exptl_absorpt_correction_T_max 0.9830
_exptl_absorpt_correction_T_min 0.9830
_exptl_absorpt_correction_type multi-scan
_exptl_absorpt_process_details 'CrystalClear (Rigaku Inc., 2007)'
_exptl_crystal_colour yellow
_exptl_crystal_density_diffrn 1.324
_exptl_crystal_description block
_exptl_crystal_F_000 436
_exptl_crystal_size_max 0.20
_exptl_crystal_size_mid 0.20
_exptl_crystal_size_min 0.20
_refine_diff_density_max 0.240
_refine_diff_density_min -0.233
_refine_diff_density_rms 0.039
_refine_ls_extinction_method none
_refine_ls_goodness_of_fit_ref 1.160
_refine_ls_hydrogen_treatment constr
_refine_ls_matrix_type full
_refine_ls_number_parameters 304
_refine_ls_number_reflns 4740
_refine_ls_number_restraints 38
_refine_ls_restrained_S_all 1.158
_refine_ls_R_factor_all 0.0772
_refine_ls_R_factor_gt 0.0657
_refine_ls_shift/su_max 0.000
_refine_ls_shift/su_mean 0.000
_refine_ls_structure_factor_coef Fsqd
_refine_ls_weighting_details 'calc w=1/[\s^2^(Fo^2^)+(0.0404P)^2^+0.3796P] where P=(Fo^2^+2Fc^2^)/3'
_refine_ls_weighting_scheme calc
_refine_ls_wR_factor_gt 0.1333
_refine_ls_wR_factor_ref 0.1396
_reflns_number_gt 4159
_reflns_number_total 4740
_reflns_threshold_expression >2sigma(I)
_cod_data_source_file jo3002722_si_007.cif
_cod_data_source_block mx1274
_cod_original_cell_volume 1034.7(6)
_cod_database_code 4027131

loop_
_symmetry_equiv_pos_as_xyz
'x, y, z'
'-x, -y, -z'

loop_
_atom_site_label
_atom_site_type_symbol
_atom_site_fract_x
_atom_site_fract_y
_atom_site_fract_z
_atom_site_U_iso_or_equiv
_atom_site_adp_type
_atom_site_occupancy
_atom_site_symmetry_multiplicity
_atom_site_calc_flag
_atom_site_refinement_flags
_atom_site_disorder_assembly
_atom_site_disorder_group
O1 O 0.27353(16) 0.28709(12) 0.23992(13) 0.0442(3) Uani 1 1 d . . .
O2 O 0.25075(15) 0.38249(12) 0.42478(12) 0.0364(3) Uani 1 1 d . . .
N1 N 0.66588(18) 0.88008(14) 0.36515(14) 0.0342(3) Uani 1 1 d . . .
N2 N 0.68776(18) 0.96159(14) 0.48782(15) 0.0371(4) Uani 1 1 d . . .
N3 N 0.54119(17) 0.65095(14) 0.23433(14) 0.0329(3) Uani 1 1 d . . .
N4 N 0.0925(3) 0.54320(19) 0.78117(19) 0.0666(6) Uani 1 1 d D . .
C1 C 0.7566(2) 0.92758(17) 0.29326(18) 0.0352(4) Uani 1 1 d . . .
C2 C 0.7011(3) 0.8752(2) 0.1585(2) 0.0473(5) Uani 1 1 d . . .
H2 H 0.6006 0.8083 0.1123 0.057 Uiso 1 1 calc R . .
C3 C 0.7939(3) 0.9216(2) 0.0915(2) 0.0556(6) Uani 1 1 d . . .
H3 H 0.7570 0.8857 -0.0011 0.067 Uiso 1 1 calc R . .
C4 C 0.9392(3) 1.0193(2) 0.1582(2) 0.0511(6) Uani 1 1 d . . .
H4 H 1.0027 1.0500 0.1119 0.061 Uiso 1 1 calc R . .
C5 C 0.9917(2) 1.07213(19) 0.2918(2) 0.0449(5) Uani 1 1 d . . .
H5 H 1.0915 1.1401 0.3376 0.054 Uiso 1 1 calc R . .
C6 C 0.9011(2) 1.02751(17) 0.36026(19) 0.0383(4) Uani 1 1 d . . .
H6 H 0.9377 1.0652 0.4528 0.046 Uiso 1 1 calc R . .
C7 C 0.5979(2) 0.89180(17) 0.53584(18) 0.0340(4) Uani 1 1 d . . .
C8 C 0.5128(2) 0.75892(17) 0.44341(17) 0.0311(4) Uani 1 1 d . . .
C9 C 0.5670(2) 0.75580(17) 0.33851(17) 0.0311(4) Uani 1 1 d . . .
C10 C 0.6146(2) 0.95649(19) 0.67488(18) 0.0406(4) Uani 1 1 d . . .
H10B H 0.5252 0.9864 0.6775 0.061 Uiso 1 1 calc R . .
H10C H 0.7126 1.0328 0.7183 0.061 Uiso 1 1 calc R . .
H10A H 0.6169 0.8926 0.7199 0.061 Uiso 1 1 calc R . .
C11 C 0.4081(2) 0.63677(17) 0.43438(16) 0.0295(4) Uani 1 1 d . . .
C12 C 0.38922(19) 0.52344(16) 0.33070(16) 0.0294(4) Uani 1 1 d . . .
C13 C 0.4590(2) 0.53489(17) 0.23396(17) 0.0321(4) Uani 1 1 d . . .
C14 C 0.4470(3) 0.41731(18) 0.12482(19) 0.0421(5) Uani 1 1 d . . .
H14B H 0.4870 0.3566 0.1611 0.063 Uiso 1 1 calc R . .
H14C H 0.5094 0.4473 0.0742 0.063 Uiso 1 1 calc R . .
H14A H 0.3368 0.3713 0.0679 0.063 Uiso 1 1 calc R . .
C15 C 0.32187(19) 0.61986(17) 0.52115(16) 0.0303(4) Uani 1 1 d . . .
C16 C 0.2504(2) 0.49208(17) 0.51662(17) 0.0337(4) Uani 1 1 d . A .
C17 C 0.3022(2) 0.39166(17) 0.32358(17) 0.0332(4) Uani 1 1 d . . .
C18 C 0.2945(2) 0.72036(18) 0.60715(18) 0.0353(4) Uani 1 1 d . A .
H18 H 0.3312 0.8084 0.6079 0.042 Uiso 1 1 calc R . .
C19 C 0.2169(2) 0.69632(19) 0.69001(18) 0.0381(4) Uani 1 1 d . . .
H19 H 0.2005 0.7675 0.7462 0.046 Uiso 1 1 calc R A .
C20 C 0.1609(2) 0.5674(2) 0.69338(18) 0.0420(5) Uani 1 1 d . A .
C21 C 0.1752(2) 0.46443(19) 0.60037(18) 0.0406(4) Uani 1 1 d . . .
H21 H 0.1329 0.3754 0.5951 0.049 Uiso 1 1 calc R A .
C22 C 0.0749(3) 0.6482(2) 0.8771(2) 0.0513(5) Uani 1 1 d . A .
H22B H -0.0087 0.6087 0.9079 0.062 Uiso 1 1 calc R . .
H22A H 0.0403 0.7083 0.8348 0.062 Uiso 1 1 calc R . .
C23 C 0.2235(3) 0.7286(3) 0.9934(2) 0.0727(8) Uani 1 1 d . . .
H23A H 0.3062 0.7703 0.9642 0.109 Uiso 1 1 calc R A .
H23B H 0.2574 0.6703 1.0373 0.109 Uiso 1 1 calc R . .
H23C H 0.2033 0.7975 1.0543 0.109 Uiso 1 1 calc R . .
C24 C 0.1030(4) 0.4223(4) 0.8184(3) 0.0431(10) Uani 0.640(7) 1 d PDU A 1
H24A H 0.1876 0.3946 0.7953 0.052 Uiso 0.640(7) 1 calc PR A 1
H24B H 0.1276 0.4446 0.9135 0.052 Uiso 0.640(7) 1 calc PR A 1
C25 C -0.0548(4) 0.3104(4) 0.7443(4) 0.0585(12) Uani 0.640(7) 1 d PDU A 1
H25A H -0.0770 0.2876 0.6503 0.088 Uiso 0.640(7) 1 calc PR A 1
H25C H -0.1380 0.3392 0.7670 0.088 Uiso 0.640(7) 1 calc PR A 1
H25B H -0.0510 0.2324 0.7681 0.088 Uiso 0.640(7) 1 calc PR A 1
C24' C -0.0204(7) 0.4045(7) 0.7556(6) 0.048(2) Uani 0.360(7) 1 d PDU A 2
H24D H -0.1065 0.4099 0.7898 0.057 Uiso 0.360(7) 1 calc PR A 2
H24C H -0.0657 0.3502 0.6615 0.057 Uiso 0.360(7) 1 calc PR A 2
C25' C 0.0896(8) 0.3500(9) 0.8313(7) 0.059(2) Uani 0.360(7) 1 d PDU A 2
H25D H 0.1820 0.3588 0.8044 0.088 Uiso 0.360(7) 1 calc PR A 2
H25E H 0.0349 0.2561 0.8134 0.088 Uiso 0.360(7) 1 calc PR A 2
H25F H 0.1232 0.3997 0.9248 0.088 Uiso 0.360(7) 1 calc PR A 2

loop_
_atom_site_aniso_label
_atom_site_aniso_U_11
_atom_site_aniso_U_22
_atom_site_aniso_U_33
_atom_site_aniso_U_23
_atom_site_aniso_U_13
_atom_site_aniso_U_12
O1 0.0493(8) 0.0281(7) 0.0494(8) 0.0075(6) 0.0238(7) 0.0036(6)
O2 0.0425(7) 0.0285(6) 0.0375(7) 0.0130(5) 0.0171(6) 0.0064(5)
N1 0.0376(8) 0.0261(7) 0.0362(8) 0.0083(6) 0.0171(7) 0.0052(6)
N2 0.0395(9) 0.0294(8) 0.0387(8) 0.0086(7) 0.0161(7) 0.0070(7)
N3 0.0348(8) 0.0284(8) 0.0346(8) 0.0109(6) 0.0142(7) 0.0071(6)
N4 0.1110(18) 0.0482(11) 0.0568(12) 0.0249(10) 0.0571(13) 0.0182(11)
C1 0.0382(10) 0.0281(9) 0.0428(10) 0.0143(8) 0.0198(8) 0.0092(7)
C2 0.0504(12) 0.0378(11) 0.0420(11) 0.0101(9) 0.0177(10) -0.0012(9)
C3 0.0762(16) 0.0384(11) 0.0453(12) 0.0110(10) 0.0326(12) 0.0006(11)
C4 0.0611(14) 0.0350(11) 0.0596(13) 0.0158(10) 0.0372(12) 0.0042(9)
C5 0.0404(11) 0.0323(10) 0.0619(13) 0.0183(10) 0.0231(10) 0.0049(8)
C6 0.0392(10) 0.0279(9) 0.0449(11) 0.0128(8) 0.0146(9) 0.0068(8)
C7 0.0347(9) 0.0288(9) 0.0390(10) 0.0120(8) 0.0146(8) 0.0098(7)
C8 0.0312(9) 0.0280(9) 0.0352(9) 0.0120(7) 0.0130(7) 0.0098(7)
C9 0.0293(9) 0.0277(8) 0.0358(9) 0.0118(7) 0.0116(7) 0.0082(7)
C10 0.0448(11) 0.0330(10) 0.0397(10) 0.0088(8) 0.0170(9) 0.0084(8)
C11 0.0292(8) 0.0292(9) 0.0318(9) 0.0133(7) 0.0103(7) 0.0104(7)
C12 0.0263(8) 0.0273(8) 0.0316(9) 0.0100(7) 0.0084(7) 0.0062(7)
C13 0.0317(9) 0.0283(9) 0.0332(9) 0.0105(7) 0.0098(7) 0.0073(7)
C14 0.0546(12) 0.0322(10) 0.0390(10) 0.0099(8) 0.0229(9) 0.0098(9)
C15 0.0273(8) 0.0305(9) 0.0323(9) 0.0132(7) 0.0095(7) 0.0072(7)
C16 0.0344(9) 0.0323(9) 0.0323(9) 0.0124(8) 0.0104(8) 0.0083(7)
C17 0.0301(9) 0.0305(9) 0.0367(9) 0.0114(8) 0.0112(8) 0.0076(7)
C18 0.0363(10) 0.0329(9) 0.0385(10) 0.0145(8) 0.0146(8) 0.0111(8)
C19 0.0418(11) 0.0399(10) 0.0360(10) 0.0143(8) 0.0171(8) 0.0150(8)
C20 0.0491(12) 0.0440(11) 0.0354(10) 0.0184(9) 0.0195(9) 0.0107(9)
C21 0.0507(12) 0.0347(10) 0.0369(10) 0.0174(8) 0.0181(9) 0.0074(8)
C22 0.0559(13) 0.0639(14) 0.0464(12) 0.0250(11) 0.0316(11) 0.0207(11)
C23 0.0757(18) 0.096(2) 0.0432(13) 0.0221(14) 0.0217(13) 0.0261(16)
C24 0.043(2) 0.055(2) 0.0412(18) 0.0292(16) 0.0192(15) 0.0158(16)
C25 0.047(2) 0.060(3) 0.076(3) 0.040(2) 0.0252(19) 0.0094(18)
C24' 0.039(3) 0.066(5) 0.050(3) 0.032(3) 0.023(3) 0.018(3)
C25' 0.056(4) 0.079(5) 0.077(5) 0.053(4) 0.039(4) 0.039(4)

loop_
_atom_type_symbol
_atom_type_description
_atom_type_scat_dispersion_real
_atom_type_scat_dispersion_imag
_atom_type_scat_source
C C 0.0033 0.0016 'International Tables Vol C Tables 4.2.6.8 and 6.1.1.4'
H H 0.0000 0.0000 'International Tables Vol C Tables 4.2.6.8 and 6.1.1.4'
N N 0.0061 0.0033 'International Tables Vol C Tables 4.2.6.8 and 6.1.1.4'
O O 0.0106 0.0060 'International Tables Vol C Tables 4.2.6.8 and 6.1.1.4'

loop_
_geom_angle_atom_site_label_1
_geom_angle_atom_site_label_2
_geom_angle_atom_site_label_3
_geom_angle
C17 O2 C16 122.19(13)
C9 N1 N2 110.37(14)
C9 N1 C1 129.74(15)
N2 N1 C1 119.44(14)
C7 N2 N1 107.35(14)
C13 N3 C9 115.09(15)
C20 N4 C22 121.95(18)
C20 N4 C24 116.7(2)
C22 N4 C24 115.86(19)
C20 N4 C24' 121.4(3)
C22 N4 C24' 113.2(3)
C24 N4 C24' 43.0(3)
C2 C1 C6 120.36(17)
C2 C1 N1 120.62(17)
C6 C1 N1 119.02(17)
C1 C2 C3 119.19(19)
C1 C2 H2 120.4
C3 C2 H2 120.4
C4 C3 C2 120.5(2)
C4 C3 H3 119.8
C2 C3 H3 119.8
C5 C4 C3 119.76(19)
C5 C4 H4 120.1
C3 C4 H4 120.1
C4 C5 C6 120.65(19)
C4 C5 H5 119.7
C6 C5 H5 119.7
C5 C6 C1 119.53(19)
C5 C6 H6 120.2
C1 C6 H6 120.2
N2 C7 C8 110.38(15)
N2 C7 C10 116.82(16)
C8 C7 C10 132.42(16)
C9 C8 C11 116.16(15)
C9 C8 C7 104.09(15)
C11 C8 C7 139.48(16)
N3 C9 N1 123.67(15)
N3 C9 C8 128.51(16)
N1 C9 C8 107.60(15)
C7 C10 H10B 109.5
C7 C10 H10C 109.5
H10B C10 H10C 109.5
C7 C10 H10A 109.5
H10B C10 H10A 109.5
H10C C10 H10A 109.5
C12 C11 C8 115.85(15)
C12 C11 C15 118.37(15)
C8 C11 C15 125.78(16)
C11 C12 C13 121.17(15)
C11 C12 C17 120.00(15)
C13 C12 C17 118.79(15)
N3 C13 C12 122.49(16)
N3 C13 C14 114.36(15)
C12 C13 C14 123.15(15)
C13 C14 H14B 109.5
C13 C14 H14C 109.5
H14B C14 H14C 109.5
C13 C14 H14A 109.5
H14B C14 H14A 109.5
H14C C14 H14A 109.5
C16 C15 C18 114.99(15)
C16 C15 C11 118.67(16)
C18 C15 C11 126.26(15)
C21 C16 O2 115.01(16)
C21 C16 C15 123.88(17)
O2 C16 C15 121.11(15)
O1 C17 O2 115.00(15)
O1 C17 C12 127.36(17)
O2 C17 C12 117.60(15)
C19 C18 C15 122.41(17)
C19 C18 H18 118.8
C15 C18 H18 118.8
C18 C19 C20 121.11(18)
C18 C19 H19 119.4
C20 C19 H19 119.4
N4 C20 C21 121.14(18)
N4 C20 C19 121.85(18)
C21 C20 C19 116.99(17)
C16 C21 C20 120.00(17)
C16 C21 H21 120.0
C20 C21 H21 120.0
N4 C22 C23 113.8(2)
N4 C22 H22B 108.8
C23 C22 H22B 108.8
N4 C22 H22A 108.8
C23 C22 H22A 108.8
H22B C22 H22A 107.7
C22 C23 H23A 109.5
C22 C23 H23B 109.5
H23A C23 H23B 109.5
C22 C23 H23C 109.5
H23A C23 H23C 109.5
H23B C23 H23C 109.5
C25 C24 N4 108.2(3)
C25 C24 H24A 110.0
N4 C24 H24A 110.0
C25 C24 H24B 110.0
N4 C24 H24B 110.0
H24A C24 H24B 108.4
C25' C24' N4 101.1(5)
C25' C24' H24D 111.5
N4 C24' H24D 111.5
C25' C24' H24C 111.5
N4 C24' H24C 111.5
H24D C24' H24C 109.4
C24' C25' H25D 109.5
C24' C25' H25E 109.5
H25D C25' H25E 109.5
C24' C25' H25F 109.5
H25D C25' H25F 109.5
H25E C25' H25F 109.5

loop_
_geom_bond_atom_site_label_1
_geom_bond_atom_site_label_2
_geom_bond_distance
O1 C17 1.206(2)
O2 C17 1.373(2)
O2 C16 1.380(2)
N1 C9 1.362(2)
N1 N2 1.375(2)
N1 C1 1.424(2)
N2 C7 1.320(2)
N3 C13 1.326(2)
N3 C9 1.341(2)
N4 C20 1.364(2)
N4 C22 1.447(3)
N4 C24 1.530(4)
N4 C24' 1.540(7)
C1 C2 1.382(3)
C1 C6 1.383(3)
C2 C3 1.388(3)
C2 H2 0.9500
C3 C4 1.377(3)
C3 H3 0.9500
C4 C5 1.371(3)
C4 H4 0.9500
C5 C6 1.380(3)
C5 H5 0.9500
C6 H6 0.9500
C7 C8 1.441(2)
C7 C10 1.498(2)
C8 C9 1.405(2)
C8 C11 1.423(2)
C10 H10B 0.9800
C10 H10C 0.9800
C10 H10A 0.9800
C11 C12 1.414(2)
C11 C15 1.446(2)
C12 C13 1.432(2)
C12 C17 1.458(2)
C13 C14 1.502(2)
C14 H14B 0.9800
C14 H14C 0.9800
C14 H14A 0.9800
C15 C16 1.392(2)
C15 C18 1.401(2)
C16 C21 1.373(2)
C18 C19 1.368(2)
C18 H18 0.9500
C19 C20 1.413(3)
C19 H19 0.9500
C20 C21 1.398(3)
C21 H21 0.9500
C22 C23 1.510(3)
C22 H22B 0.9900
C22 H22A 0.9900
C23 H23A 0.9800
C23 H23B 0.9800
C23 H23C 0.9800
C24 C25 1.525(5)
C24 H24A 0.9900
C24 H24B 0.9900
C25 H25A 0.9800
C25 H25C 0.9800
C25 H25B 0.9800
C24' C25' 1.515(9)
C24' H24D 0.9900
C24' H24C 0.9900
C25' H25D 0.9800
C25' H25E 0.9800
C25' H25F 0.9800

loop_
_geom_torsion_atom_site_label_1
_geom_torsion_atom_site_label_2
_geom_torsion_atom_site_label_3
_geom_torsion_atom_site_label_4
_geom_torsion
C9 N1 N2 C7 -3.0(2)
C1 N1 N2 C7 -176.10(16)
C9 N1 C1 C2 33.8(3)
N2 N1 C1 C2 -154.63(18)
C9 N1 C1 C6 -146.47(19)
N2 N1 C1 C6 25.1(2)
C6 C1 C2 C3 1.7(3)
N1 C1 C2 C3 -178.57(19)
C1 C2 C3 C4 -0.5(4)
C2 C3 C4 C5 -0.7(4)
C3 C4 C5 C6 0.6(3)
C4 C5 C6 C1 0.7(3)
C2 C1 C6 C5 -1.9(3)
N1 C1 C6 C5 178.45(17)
N1 N2 C7 C8 0.2(2)
N1 N2 C7 C10 174.01(15)
N2 C7 C8 C9 2.5(2)
C10 C7 C8 C9 -169.98(19)
N2 C7 C8 C11 175.8(2)
C10 C7 C8 C11 3.3(4)
C13 N3 C9 N1 170.92(16)
C13 N3 C9 C8 -3.0(3)
N2 N1 C9 N3 -170.37(16)
C1 N1 C9 N3 1.8(3)
N2 N1 C9 C8 4.6(2)
C1 N1 C9 C8 176.79(17)
C11 C8 C9 N3 -4.7(3)
C7 C8 C9 N3 170.46(17)
C11 C8 C9 N1 -179.41(15)
C7 C8 C9 N1 -4.24(19)
C9 C8 C11 C12 8.8(2)
C7 C8 C11 C12 -164.0(2)
C9 C8 C11 C15 -171.33(16)
C7 C8 C11 C15 15.9(3)
C8 C11 C12 C13 -6.3(2)
C15 C11 C12 C13 173.86(16)
C8 C11 C12 C17 171.50(15)
C15 C11 C12 C17 -8.4(2)
C9 N3 C13 C12 6.1(2)
C9 N3 C13 C14 -173.31(16)
C11 C12 C13 N3 -1.5(3)
C17 C12 C13 N3 -179.33(16)
C11 C12 C13 C14 177.79(16)
C17 C12 C13 C14 0.0(3)
C12 C11 C15 C16 13.1(2)
C8 C11 C15 C16 -166.75(17)
C12 C11 C15 C18 -163.21(17)
C8 C11 C15 C18 16.9(3)
C17 O2 C16 C21 171.18(16)
C17 O2 C16 C15 -8.7(3)
C18 C15 C16 C21 -8.1(3)
C11 C15 C16 C21 175.15(17)
C18 C15 C16 O2 171.76(16)
C11 C15 C16 O2 -5.0(3)
C16 O2 C17 O1 -168.97(16)
C16 O2 C17 C12 13.3(2)
C11 C12 C17 O1 178.07(18)
C13 C12 C17 O1 -4.1(3)
C11 C12 C17 O2 -4.5(2)
C13 C12 C17 O2 173.29(15)
C16 C15 C18 C19 6.3(3)
C11 C15 C18 C19 -177.21(17)
C15 C18 C19 C20 0.4(3)
C22 N4 C20 C21 -179.2(2)
C24 N4 C20 C21 28.0(3)
C24' N4 C20 C21 -21.4(4)
C22 N4 C20 C19 -0.7(4)
C24 N4 C20 C19 -153.5(2)
C24' N4 C20 C19 157.1(3)
C18 C19 C20 N4 175.6(2)
C18 C19 C20 C21 -5.8(3)
O2 C16 C21 C20 -176.91(17)
C15 C16 C21 C20 3.0(3)
N4 C20 C21 C16 -177.3(2)
C19 C20 C21 C16 4.2(3)
C20 N4 C22 C23 -79.1(3)
C24 N4 C22 C23 73.9(3)
C24' N4 C22 C23 121.4(3)
C20 N4 C24 C25 -101.9(3)
C22 N4 C24 C25 103.6(3)
C24' N4 C24 C25 6.5(4)
C20 N4 C24' C25' 97.2(5)
C22 N4 C24' C25' -103.1(4)
C24 N4 C24' C25' 0.5(4)
